data_7008643
loop_
_publ_author_name
'Saha, Ramkrishna'
'Qaium, Md Abdul'
'Debnath, Dipen'
'Younus, Muhammad'
'Chawdhury, Nazia'
'Sultana, Nasim'
'Kociok-K\"ohn, Gabriele'
'Ooi, Li-Ling'
'Raithby, Paul R.'
'Kijima, Masashi'

_publ_section_title
;
 A new series of luminescent phosphine stabilised platinum ethynyl
 complexes.
;
_journal_issue 16
_journal_name_full 'Dalton transactions (Cambridge, England : 2003)'
_journal_page_first 2760
_journal_page_last 2765
_journal_paper_doi 10.1039/b505484b
_journal_year 2005
_chemical_formula_sum 'C61 H49 P2 Pt'
_chemical_formula_weight 1039.03
_chemical_name_common 'Structure 4 k03prr32'
_chemical_name_systematic
;
?
;
_space_group_IT_number 13
_symmetry_cell_setting monoclinic
_symmetry_space_group_name_Hall '-P 2yac'
_symmetry_space_group_name_H-M 'P 1 2/n 1'
_atom_sites_solution_hydrogens geom
_atom_sites_solution_primary direct
_atom_sites_solution_secondary difmap
_audit_creation_method SHELXL-97
_cell_angle_alpha 90.00
_cell_angle_beta 95.9020(10)
_cell_angle_gamma 90.00
_cell_formula_units_Z 4
_cell_length_a 16.3404(2)
_cell_length_b 8.90130(10)
_cell_length_c 32.8872(5)
_cell_measurement_reflns_used 42747
_cell_measurement_temperature 150(2)
_cell_measurement_theta_max 27.485
_cell_measurement_theta_min 2.91
_cell_volume 4758.11(11)
_computing_cell_refinement 'HKL Scalepack (Otwinowski & Minor 1997)'
_computing_data_collection 'Collect (Nonius BV, 1997-2000)'
_computing_data_reduction 'HKL Denzo and Scalepack (Otwinowski & Minor 19'
_computing_molecular_graphics 'Ortep-3 for Windows (Farrugia, 1999)'
_computing_publication_material 'WinGX publication routines (Farrugia, 1999)'
_computing_structure_refinement 'SHELXL-97 (Sheldrick, 1997)'
_computing_structure_solution 'SHELXS-97 (Sheldrick, 1990)'
_diffrn_ambient_temperature 150(2)
_diffrn_measured_fraction_theta_full 0.987
_diffrn_measured_fraction_theta_max 0.972
_diffrn_measurement_device_type KappaCCD
_diffrn_measurement_method CCD
_diffrn_radiation_monochromator graphite
_diffrn_radiation_source 'fine-focus sealed tube'
_diffrn_radiation_type MoK\a
_diffrn_radiation_wavelength 0.71073
_diffrn_reflns_av_R_equivalents 0.0610
_diffrn_reflns_av_sigmaI/netI 0.0626
_diffrn_reflns_limit_h_max 20
_diffrn_reflns_limit_h_min -21
_diffrn_reflns_limit_k_max 11
_diffrn_reflns_limit_k_min -11
_diffrn_reflns_limit_l_max 42
_diffrn_reflns_limit_l_min -42
_diffrn_reflns_number 31321
_diffrn_reflns_theta_full 25.00
_diffrn_reflns_theta_max 27.55
_diffrn_reflns_theta_min 2.95
_exptl_absorpt_coefficient_mu 3.056
_exptl_absorpt_correction_T_max 0.8622
_exptl_absorpt_correction_T_min 0.5154
_exptl_absorpt_correction_type multi-scan
_exptl_absorpt_process_details
;
?
;
_exptl_crystal_colour Colourless
_exptl_crystal_density_diffrn 1.450
_exptl_crystal_density_method 'not measured'
_exptl_crystal_description Plate
_exptl_crystal_F_000 2092
_exptl_crystal_size_max 0.25
_exptl_crystal_size_mid 0.15
_exptl_crystal_size_min 0.05
_refine_diff_density_max 1.384
_refine_diff_density_min -3.442
_refine_diff_density_rms 0.302
_refine_ls_extinction_method none
_refine_ls_goodness_of_fit_ref 1.080
_refine_ls_hydrogen_treatment mixed
_refine_ls_matrix_type full
_refine_ls_number_parameters 578
_refine_ls_number_reflns 10684
_refine_ls_number_restraints 0
_refine_ls_restrained_S_all 1.080
_refine_ls_R_factor_all 0.0669
_refine_ls_R_factor_gt 0.0422
_refine_ls_shift/su_max 0.001
_refine_ls_shift/su_mean 0.000
_refine_ls_structure_factor_coef Fsqd
_refine_ls_weighting_details 'calc w=1/[\s^2^(Fo^2^)+(0.0765P)^2^+0.0000P] where P=(Fo^2^+2Fc^2^)/3'
_refine_ls_weighting_scheme calc
_refine_ls_wR_factor_gt 0.1018
_refine_ls_wR_factor_ref 0.1300
_reflns_number_gt 8315
_reflns_number_total 10684
_reflns_threshold_expression >2sigma(I)
_cod_data_source_file b505484b.txt
_cod_data_source_block k03prr32
_cod_original_sg_symbol_H-M P2/n
_cod_database_code 7008643

loop_
_symmetry_equiv_pos_as_xyz
'x, y, z'
'-x+1/2, y, -z+1/2'
'-x, -y, -z'
'x-1/2, -y, z-1/2'

loop_
_atom_site_label
_atom_site_type_symbol
_atom_site_fract_x
_atom_site_fract_y
_atom_site_fract_z
_atom_site_U_iso_or_equiv
_atom_site_adp_type
_atom_site_occupancy
_atom_site_symmetry_multiplicity
_atom_site_calc_flag
_atom_site_refinement_flags
_atom_site_disorder_assembly
_atom_site_disorder_group
C33 C 0.4229(3) 0.2898(6) 0.80021(16) 0.0331(12) Uani 1 1 d . . .
C34 C 0.4494(3) 0.2013(7) 0.83365(17) 0.0417(14) Uani 1 1 d . . .
H34 H 0.4112 0.1680 0.8516 0.050 Uiso 1 1 calc R . .
C35 C 0.5319(4) 0.1611(8) 0.8410(2) 0.0550(17) Uani 1 1 d . . .
H35 H 0.5501 0.0989 0.8636 0.066 Uiso 1 1 calc R . .
C36 C 0.5868(4) 0.2121(9) 0.8153(2) 0.063(2) Uani 1 1 d . . .
H36 H 0.6430 0.1842 0.8202 0.075 Uiso 1 1 calc R . .
C37 C 0.5619(4) 0.3025(8) 0.7826(2) 0.0578(19) Uani 1 1 d . . .
H37 H 0.6007 0.3393 0.7654 0.069 Uiso 1 1 calc R . .
C38 C 0.4790(4) 0.3399(7) 0.77482(19) 0.0472(15) Uani 1 1 d . . .
H38 H 0.4611 0.4003 0.7518 0.057 Uiso 1 1 calc R . .
C27 C 0.2671(3) 0.3523(6) 0.83469(14) 0.0284(11) Uani 1 1 d . . .
C28 C 0.1973(3) 0.2752(6) 0.84378(16) 0.0369(12) Uani 1 1 d . . .
H28 H 0.1774 0.1924 0.8274 0.044 Uiso 1 1 calc R . .
C29 C 0.1564(3) 0.3198(8) 0.87704(17) 0.0481(16) Uani 1 1 d . . .
H29 H 0.1086 0.2674 0.8832 0.058 Uiso 1 1 calc R . .
C30 C 0.1851(3) 0.4393(7) 0.90088(17) 0.0426(14) Uani 1 1 d . . .
H30 H 0.1568 0.4714 0.9231 0.051 Uiso 1 1 calc R . .
C31 C 0.2553(3) 0.5114(7) 0.89202(16) 0.0406(13) Uani 1 1 d . . .
H31 H 0.2763 0.5925 0.9088 0.049 Uiso 1 1 calc R . .
C32 C 0.2955(3) 0.4687(6) 0.85960(16) 0.0358(12) Uani 1 1 d . . .
H32 H 0.3440 0.5205 0.8541 0.043 Uiso 1 1 calc R . .
C17 C 0.2946(3) 0.4867(6) 0.75897(15) 0.0355(12) Uani 1 1 d . . .
H17A H 0.3057 0.5742 0.7773 0.043 Uiso 1 1 calc R . .
H17B H 0.3313 0.4926 0.7369 0.043 Uiso 1 1 calc R . .
C1 C 0.3074(3) -0.0339(6) 0.78794(15) 0.0288(11) Uani 1 1 d . . .
C2 C 0.3477(3) -0.1107(6) 0.81120(16) 0.0312(11) Uani 1 1 d . . .
C3 C 0.4007(3) -0.1950(6) 0.83977(15) 0.0338(12) Uani 1 1 d . . .
C4 C 0.3937(3) -0.1913(6) 0.88233(15) 0.0386(13) Uani 1 1 d . . .
H4 H 0.3526 -0.1297 0.8923 0.046 Uiso 1 1 calc R . .
C5 C 0.4450(3) -0.2750(6) 0.90988(16) 0.0374(13) Uani 1 1 d . . .
H5 H 0.4388 -0.2684 0.9382 0.045 Uiso 1 1 calc R . .
C6 C 0.5055(3) -0.3686(6) 0.89676(15) 0.0318(12) Uani 1 1 d . . .
C7 C 0.5137(3) -0.3708(6) 0.85461(15) 0.0319(12) Uani 1 1 d . . .
H7 H 0.5552 -0.4318 0.8448 0.038 Uiso 1 1 calc R . .
C8 C 0.4631(3) -0.2868(6) 0.82699(15) 0.0330(12) Uani 1 1 d . . .
H8 H 0.4708 -0.2913 0.7988 0.040 Uiso 1 1 calc R . .
C19 C 0.5607(3) -0.4600(6) 0.92619(15) 0.0318(11) Uani 1 1 d . . .
C20 C 0.5754(4) -0.4245(8) 0.96751(17) 0.0542(18) Uani 1 1 d . . .
H20 H 0.5480 -0.3407 0.9778 0.065 Uiso 1 1 calc R . .
C21 C 0.6283(4) -0.5069(8) 0.99371(17) 0.0532(17) Uani 1 1 d . . .
H21 H 0.6368 -0.4800 1.0218 0.064 Uiso 1 1 calc R . .
C22 C 0.6695(3) -0.6290(6) 0.97966(15) 0.0338(12) Uani 1 1 d . . .
C23 C 0.6547(4) -0.6657(7) 0.93890(17) 0.0452(14) Uani 1 1 d . . .
H23 H 0.6821 -0.7496 0.9287 0.054 Uiso 1 1 calc R . .
C24 C 0.6015(4) -0.5839(7) 0.91295(17) 0.0446(14) Uani 1 1 d . . .
H24 H 0.5923 -0.6129 0.8851 0.054 Uiso 1 1 calc R . .
C25 C 0.7299(3) -0.7178(6) 1.00669(15) 0.0341(12) Uani 1 1 d . . .
C26 C 0.7752(4) -0.7857(7) 1.02671(17) 0.0468(15) Uani 1 1 d . . .
H26 H 0.8137 -0.8435 1.0438 0.056 Uiso 1 1 calc R . .
P1 P 0.31255(8) 0.31040(15) 0.78784(4) 0.0271(3) Uani 1 1 d . . .
Pt1 Pt 0.2500 0.12146(3) 0.7500 0.02389(9) Uani 1 2 d S . .
C33' C 0.5919(3) 0.8390(6) 0.70252(14) 0.0265(10) Uani 1 1 d . . .
C34' C 0.5564(3) 0.7158(6) 0.68297(16) 0.0354(12) Uani 1 1 d . . .
H34' H 0.5896 0.6442 0.6709 0.042 Uiso 1 1 calc R . .
C35' C 0.4713(3) 0.6957(7) 0.68091(18) 0.0423(14) Uani 1 1 d . . .
H35' H 0.4468 0.6111 0.6669 0.051 Uiso 1 1 calc R . .
C36' C 0.4228(3) 0.7966(7) 0.69890(18) 0.0440(14) Uani 1 1 d . . .
H36' H 0.3650 0.7812 0.6977 0.053 Uiso 1 1 calc R . .
C37' C 0.4582(3) 0.9203(7) 0.71877(17) 0.0435(14) Uani 1 1 d . . .
H37' H 0.4247 0.9905 0.7312 0.052 Uiso 1 1 calc R . .
C38' C 0.5429(3) 0.9431(6) 0.72081(16) 0.0341(12) Uani 1 1 d . . .
H38' H 0.5672 1.0286 0.7345 0.041 Uiso 1 1 calc R . .
C27' C 0.7287(3) 0.8920(5) 0.65431(14) 0.0248(10) Uani 1 1 d . . .
C28' C 0.8083(3) 0.8668(6) 0.64501(16) 0.0336(12) Uani 1 1 d . . .
H28' H 0.8487 0.8310 0.6656 0.040 Uiso 1 1 calc R . .
C29' C 0.8294(3) 0.8936(6) 0.60558(16) 0.0370(13) Uani 1 1 d . . .
H29' H 0.8838 0.8740 0.5992 0.044 Uiso 1 1 calc R . .
C30' C 0.7715(3) 0.9486(6) 0.57576(16) 0.0373(13) Uani 1 1 d . . .
H30' H 0.7855 0.9676 0.5489 0.045 Uiso 1 1 calc R . .
C31' C 0.6929(3) 0.9753(6) 0.58579(16) 0.0381(13) Uani 1 1 d . . .
H31' H 0.6528 1.0142 0.5655 0.046 Uiso 1 1 calc R . .
C32' C 0.6711(3) 0.9473(6) 0.62418(15) 0.0327(12) Uani 1 1 d . . .
H32' H 0.6163 0.9657 0.6301 0.039 Uiso 1 1 calc R . .
C18 C 0.7492(3) 0.6926(6) 0.72650(14) 0.0322(11) Uani 1 1 d . . .
H18A H 0.7165 0.6062 0.7148 0.039 Uiso 1 1 calc R . .
H18B H 0.8058 0.6832 0.7186 0.039 Uiso 1 1 calc R . .
C9 C 0.7050(3) 1.2099(6) 0.70859(14) 0.0280(11) Uani 1 1 d . . .
C10 C 0.6808(3) 1.2867(5) 0.68017(15) 0.0280(11) Uani 1 1 d . . .
C11 C 0.6577(3) 1.3761(5) 0.64454(14) 0.0276(11) Uani 1 1 d . . .
C4' C 0.7131(3) 1.4773(6) 0.63044(15) 0.0306(11) Uani 1 1 d . . .
H4' H 0.7660 1.4881 0.6450 0.037 Uiso 1 1 calc R . .
C5' C 0.6928(3) 1.5633(6) 0.59550(15) 0.0333(12) Uani 1 1 d . . .
H5' H 0.7321 1.6315 0.5866 0.040 Uiso 1 1 calc R . .
C6' C 0.6158(3) 1.5505(5) 0.57350(14) 0.0290(11) Uani 1 1 d . . .
C7' C 0.5591(3) 1.4509(6) 0.58797(16) 0.0355(13) Uani 1 1 d . . .
H7' H 0.5055 1.4427 0.5739 0.043 Uiso 1 1 calc R . .
C8' C 0.5796(3) 1.3648(6) 0.62224(16) 0.0356(12) Uani 1 1 d . . .
H8' H 0.5404 1.2964 0.6310 0.043 Uiso 1 1 calc R . .
C19' C 0.5953(3) 1.6448(6) 0.53651(14) 0.0304(11) Uani 1 1 d . . .
C20' C 0.6571(3) 1.6895(7) 0.51311(15) 0.0378(13) Uani 1 1 d . . .
H20' H 0.7113 1.6524 0.5198 0.045 Uiso 1 1 calc R . .
C21' C 0.6420(3) 1.7867(7) 0.48025(15) 0.0388(13) Uani 1 1 d . . .
H21' H 0.6857 1.8164 0.4651 0.047 Uiso 1 1 calc R . .
C22' C 0.5637(3) 1.8403(6) 0.46960(15) 0.0342(12) Uani 1 1 d . . .
C23' C 0.5003(3) 1.7924(7) 0.49188(16) 0.0397(13) Uani 1 1 d . . .
H23' H 0.4456 1.8257 0.4843 0.048 Uiso 1 1 calc R . .
C24' C 0.5163(3) 1.6967(6) 0.52502(16) 0.0357(12) Uani 1 1 d . . .
H24' H 0.4725 1.6663 0.5401 0.043 Uiso 1 1 calc R . .
C25' C 0.5488(3) 1.9441(6) 0.43446(17) 0.0348(12) Uani 1 1 d . . .
C26' C 0.5428(4) 2.0238(7) 0.40758(19) 0.0491(15) Uani 1 1 d . . .
H26' H 0.5377 2.0908 0.3850 0.059 Uiso 1 1 calc R . .
P2 P 0.70272(8) 0.86982(14) 0.70655(4) 0.0242(3) Uani 1 1 d . . .
Pt2 Pt 0.7500 1.05545(3) 0.7500 0.02287(9) Uani 1 2 d S . .
C1S C 0.6424(4) 0.8387(7) 0.05660(19) 0.0565(18) Uani 1 1 d . . .
H1S1 H 0.6471 0.7739 0.0808 0.085 Uiso 1 1 calc R . .
H1S2 H 0.6733 0.9317 0.0628 0.085 Uiso 1 1 calc R . .
H1S3 H 0.6648 0.7865 0.0340 0.085 Uiso 1 1 calc R . .
C3S C 0.5357(4) 0.9873(10) 0.0029(2) 0.075(3) Uani 1 1 d . . .
H3S1 H 0.5668 1.0823 0.0074 0.090 Uiso 1 1 calc R . .
H3S2 H 0.5547 0.9361 -0.0212 0.090 Uiso 1 1 calc R . .
C2S C 0.5521(7) 0.8762(11) 0.0445(2) 0.106(4) Uani 1 1 d . . .
H2S1 H 0.5298 0.9268 0.0678 0.127 Uiso 1 1 calc R . .
H2S2 H 0.5212 0.7813 0.0392 0.127 Uiso 1 1 calc R . .

loop_
_atom_site_aniso_label
_atom_site_aniso_U_11
_atom_site_aniso_U_22
_atom_site_aniso_U_33
_atom_site_aniso_U_23
_atom_site_aniso_U_13
_atom_site_aniso_U_12
C33 0.026(3) 0.027(3) 0.046(3) -0.018(2) 0.007(2) -0.003(2)
C34 0.030(3) 0.048(4) 0.045(3) -0.008(3) -0.008(2) 0.002(3)
C35 0.039(3) 0.063(4) 0.061(4) -0.020(4) -0.004(3) 0.011(3)
C36 0.035(3) 0.074(5) 0.079(5) -0.040(4) 0.002(3) 0.005(3)
C37 0.040(3) 0.062(5) 0.076(5) -0.037(4) 0.027(3) -0.014(3)
C38 0.044(3) 0.047(4) 0.053(3) -0.020(3) 0.019(3) -0.011(3)
C27 0.027(3) 0.030(3) 0.028(2) 0.002(2) 0.001(2) 0.003(2)
C28 0.033(3) 0.037(3) 0.041(3) -0.006(2) 0.002(2) -0.011(2)
C29 0.038(3) 0.065(5) 0.043(3) -0.001(3) 0.015(2) -0.016(3)
C30 0.043(3) 0.051(4) 0.034(3) 0.000(3) 0.011(2) 0.002(3)
C31 0.044(3) 0.040(3) 0.038(3) -0.006(3) 0.006(2) -0.005(3)
C32 0.037(3) 0.035(3) 0.036(3) -0.003(2) 0.006(2) -0.007(2)
C17 0.049(3) 0.025(3) 0.033(3) -0.002(2) 0.005(2) -0.006(2)
C1 0.031(3) 0.022(3) 0.031(3) -0.003(2) -0.005(2) -0.004(2)
C2 0.035(3) 0.021(3) 0.037(3) 0.000(2) -0.001(2) -0.001(2)
C3 0.041(3) 0.022(3) 0.038(3) 0.002(2) -0.004(2) -0.005(2)
C4 0.045(3) 0.034(3) 0.035(3) -0.002(2) -0.003(2) 0.005(3)
C5 0.048(3) 0.031(3) 0.032(3) 0.000(2) -0.002(2) 0.005(3)
C6 0.037(3) 0.025(3) 0.032(3) 0.001(2) -0.004(2) 0.000(2)
C7 0.032(3) 0.026(3) 0.036(3) -0.005(2) 0.000(2) -0.004(2)
C8 0.032(3) 0.035(3) 0.031(3) 0.003(2) -0.002(2) -0.007(2)
C19 0.033(3) 0.028(3) 0.033(3) -0.002(2) -0.003(2) -0.004(2)
C20 0.065(4) 0.060(4) 0.037(3) -0.005(3) -0.001(3) 0.036(3)
C21 0.074(4) 0.055(4) 0.029(3) -0.002(3) -0.005(3) 0.028(4)
C22 0.036(3) 0.030(3) 0.034(3) 0.008(2) -0.003(2) -0.003(2)
C23 0.055(4) 0.034(3) 0.045(3) -0.003(3) -0.005(3) 0.015(3)
C24 0.059(4) 0.039(3) 0.033(3) -0.007(3) -0.009(3) 0.006(3)
C25 0.042(3) 0.032(3) 0.028(2) -0.001(2) 0.002(2) -0.003(2)
C26 0.054(4) 0.043(4) 0.044(3) -0.008(3) 0.003(3) 0.010(3)
P1 0.0270(6) 0.0231(7) 0.0313(6) -0.0031(5) 0.0038(5) -0.0048(5)
Pt1 0.02422(15) 0.01867(15) 0.02837(15) 0.000 0.00072(10) 0.000
C33' 0.025(2) 0.025(3) 0.029(2) -0.001(2) 0.0001(19) -0.001(2)
C34' 0.035(3) 0.026(3) 0.043(3) -0.005(2) -0.001(2) -0.003(2)
C35' 0.030(3) 0.036(3) 0.059(4) -0.003(3) -0.009(3) -0.008(2)
C36' 0.030(3) 0.049(4) 0.053(3) 0.009(3) 0.005(2) -0.004(3)
C37' 0.035(3) 0.047(4) 0.051(3) -0.001(3) 0.014(3) 0.003(3)
C38' 0.034(3) 0.030(3) 0.039(3) -0.004(2) 0.007(2) -0.003(2)
C27' 0.026(2) 0.022(3) 0.026(2) -0.0022(19) -0.0029(19) -0.001(2)
C28' 0.028(3) 0.033(3) 0.039(3) 0.001(2) -0.002(2) 0.001(2)
C29' 0.033(3) 0.032(3) 0.047(3) 0.001(3) 0.009(2) 0.000(2)
C30' 0.050(3) 0.032(3) 0.032(3) 0.003(2) 0.013(2) -0.001(2)
C31' 0.040(3) 0.037(3) 0.037(3) 0.011(2) -0.001(2) 0.005(2)
C32' 0.030(3) 0.034(3) 0.033(3) 0.003(2) -0.002(2) 0.005(2)
C18 0.033(3) 0.024(3) 0.038(3) 0.001(2) -0.005(2) 0.004(2)
C9 0.032(3) 0.028(3) 0.023(2) 0.000(2) 0.0006(19) -0.003(2)
C10 0.027(2) 0.017(2) 0.038(3) -0.005(2) -0.003(2) 0.002(2)
C11 0.032(3) 0.021(3) 0.029(2) -0.001(2) -0.004(2) 0.007(2)
C4' 0.029(3) 0.029(3) 0.032(3) -0.001(2) -0.008(2) -0.003(2)
C5' 0.037(3) 0.029(3) 0.033(3) 0.005(2) -0.002(2) -0.001(2)
C6' 0.037(3) 0.020(3) 0.029(2) -0.0012(19) -0.003(2) 0.005(2)
C7' 0.037(3) 0.031(3) 0.035(3) 0.001(2) -0.011(2) 0.001(2)
C8' 0.038(3) 0.028(3) 0.040(3) 0.003(2) -0.001(2) -0.007(2)
C19' 0.040(3) 0.024(3) 0.025(2) -0.003(2) -0.006(2) 0.003(2)
C20' 0.038(3) 0.045(3) 0.030(3) -0.001(2) -0.004(2) 0.010(3)
C21' 0.041(3) 0.047(4) 0.028(3) 0.004(2) 0.002(2) 0.008(3)
C22' 0.045(3) 0.028(3) 0.027(3) -0.002(2) -0.005(2) 0.007(2)
C23' 0.037(3) 0.042(3) 0.040(3) 0.007(3) -0.001(2) 0.012(3)
C24' 0.034(3) 0.033(3) 0.039(3) 0.006(2) 0.000(2) 0.004(2)
C25' 0.037(3) 0.030(3) 0.036(3) -0.007(2) 0.001(2) 0.000(2)
C26' 0.047(4) 0.046(4) 0.050(4) 0.002(3) -0.014(3) -0.003(3)
P2 0.0270(7) 0.0197(7) 0.0247(6) -0.0011(5) -0.0026(5) 0.0023(5)
Pt2 0.02550(15) 0.01777(15) 0.02435(14) 0.000 -0.00221(10) 0.000
C1S 0.071(4) 0.042(4) 0.053(4) -0.023(3) -0.009(3) 0.020(3)
C3S 0.087(5) 0.065(5) 0.080(5) -0.047(4) 0.037(5) -0.024(5)
C2S 0.184(11) 0.070(7) 0.060(5) -0.011(5) -0.004(6) 0.025(6)

loop_
_atom_type_symbol
_atom_type_description
_atom_type_scat_dispersion_real
_atom_type_scat_dispersion_imag
_atom_type_scat_source
C C 0.0033 0.0016 'International Tables Vol C Tables 4.2.6.8 and 6.1.1.4'
H H 0.0000 0.0000 'International Tables Vol C Tables 4.2.6.8 and 6.1.1.4'
P P 0.1023 0.0942 'International Tables Vol C Tables 4.2.6.8 and 6.1.1.4'
Pt Pt -1.7033 8.3905 'International Tables Vol C Tables 4.2.6.8 and 6.1.1.4'

loop_
_geom_angle_atom_site_label_1
_geom_angle_atom_site_label_2
_geom_angle_atom_site_label_3
_geom_angle
_geom_angle_site_symmetry_1
_geom_angle_site_symmetry_3
_geom_angle_publ_flag
C38 C33 C34 119.5(5) . . ?
C38 C33 P1 122.6(5) . . ?
C34 C33 P1 117.2(4) . . ?
C33 C34 C35 120.1(6) . . ?
C36 C35 C34 119.5(7) . . ?
C37 C36 C35 121.1(6) . . ?
C36 C37 C38 119.3(6) . . ?
C33 C38 C37 120.5(6) . . ?
C32 C27 C28 118.6(5) . . ?
C32 C27 P1 121.3(4) . . ?
C28 C27 P1 119.8(4) . . ?
C27 C28 C29 119.8(5) . . ?
C30 C29 C28 120.2(5) . . ?
C31 C30 C29 119.0(5) . . ?
C32 C31 C30 121.1(5) . . ?
C31 C32 C27 121.2(5) . . ?
C17 C17 P1 107.3(3) 2_556 . ?
C2 C1 Pt1 171.9(4) . . ?
C1 C2 C3 175.8(5) . . ?
C8 C3 C4 116.4(5) . . ?
C8 C3 C2 121.3(5) . . ?
C4 C3 C2 122.3(5) . . ?
C5 C4 C3 121.9(5) . . ?
C4 C5 C6 121.3(5) . . ?
C5 C6 C7 117.1(5) . . ?
C5 C6 C19 121.7(5) . . ?
C7 C6 C19 121.2(5) . . ?
C8 C7 C6 121.9(5) . . ?
C7 C8 C3 121.4(5) . . ?
C24 C19 C20 116.6(5) . . ?
C24 C19 C6 120.6(5) . . ?
C20 C19 C6 122.8(5) . . ?
C21 C20 C19 121.8(6) . . ?
C20 C21 C22 120.5(5) . . ?
C23 C22 C21 118.0(5) . . ?
C23 C22 C25 119.7(5) . . ?
C21 C22 C25 122.3(5) . . ?
C24 C23 C22 121.2(5) . . ?
C23 C24 C19 121.7(5) . . ?
C26 C25 C22 179.3(6) . . ?
C27 P1 C33 108.3(2) . . ?
C27 P1 C17 101.8(2) . . ?
C33 P1 C17 107.7(2) . . ?
C27 P1 Pt1 114.63(17) . . ?
C33 P1 Pt1 115.37(16) . . ?
C17 P1 Pt1 108.04(16) . . ?
C1 Pt1 C1 94.0(3) 2_556 . ?
C1 Pt1 P1 174.89(14) 2_556 . ?
C1 Pt1 P1 90.81(14) . . ?
C1 Pt1 P1 90.81(14) 2_556 2_556 ?
C1 Pt1 P1 174.89(14) . 2_556 ?
P1 Pt1 P1 84.47(7) . 2_556 ?
C34' C33' C38' 119.9(5) . . ?
C34' C33' P2 121.6(4) . . ?
C38' C33' P2 118.5(4) . . ?
C33' C34' C35' 119.7(5) . . ?
C36' C35' C34' 120.8(5) . . ?
C35' C36' C37' 119.6(5) . . ?
C36' C37' C38' 120.4(5) . . ?
C37' C38' C33' 119.5(5) . . ?
C32' C27' C28' 119.0(5) . . ?
C32' C27' P2 120.4(4) . . ?
C28' C27' P2 120.3(4) . . ?
C27' C28' C29' 120.3(5) . . ?
C30' C29' C28' 120.3(5) . . ?
C31' C30' C29' 118.6(5) . . ?
C32' C31' C30' 121.7(5) . . ?
C31' C32' C27' 120.2(5) . . ?
C18 C18 P2 108.7(3) 2_656 . ?
C10 C9 Pt2 170.9(4) . . ?
C9 C10 C11 175.3(6) . . ?
C4' C11 C8' 117.3(4) . . ?
C4' C11 C10 120.4(4) . . ?
C8' C11 C10 122.3(5) . . ?
C11 C4' C5' 121.6(5) . . ?
C6' C5' C4' 120.6(5) . . ?
C5' C6' C7' 118.1(4) . . ?
C5' C6' C19' 119.7(5) . . ?
C7' C6' C19' 122.2(4) . . ?
C8' C7' C6' 121.1(5) . . ?
C7' C8' C11 121.2(5) . . ?
C24' C19' C20' 117.6(5) . . ?
C24' C19' C6' 122.4(5) . . ?
C20' C19' C6' 119.9(5) . . ?
C21' C20' C19' 121.9(5) . . ?
C22' C21' C20' 120.1(5) . . ?
C21' C22' C23' 118.8(5) . . ?
C21' C22' C25' 119.2(5) . . ?
C23' C22' C25' 122.0(5) . . ?
C24' C23' C22' 120.7(5) . . ?
C19' C24' C23' 121.0(5) . . ?
C26' C25' C22' 175.6(6) . . ?
C27' P2 C33' 105.9(2) . . ?
C27' P2 C18 107.5(2) . . ?
C33' P2 C18 105.5(2) . . ?
C27' P2 Pt2 114.71(16) . . ?
C33' P2 Pt2 115.27(16) . . ?
C18 P2 Pt2 107.37(16) . . ?
C9 Pt2 C9 94.2(3) 2_656 . ?
C9 Pt2 P2 176.13(14) 2_656 . ?
C9 Pt2 P2 89.68(14) . . ?
C9 Pt2 P2 89.68(14) 2_656 2_656 ?
C9 Pt2 P2 176.13(14) . 2_656 ?
P2 Pt2 P2 86.45(6) . 2_656 ?
C3S C3S C2S 108.3(10) 3_675 . ?
C1S C2S C3S 114.0(8) . . ?

loop_
_geom_bond_atom_site_label_1
_geom_bond_atom_site_label_2
_geom_bond_distance
_geom_bond_site_symmetry_2
_geom_bond_publ_flag
C33 C38 1.376(8) . ?
C33 C34 1.386(7) . ?
C33 P1 1.817(5) . ?
C34 C35 1.392(8) . ?
C35 C36 1.371(10) . ?
C36 C37 1.370(10) . ?
C37 C38 1.392(8) . ?
C27 C32 1.372(7) . ?
C27 C28 1.391(7) . ?
C27 P1 1.816(5) . ?
C28 C29 1.397(8) . ?
C29 C30 1.375(8) . ?
C30 C31 1.371(8) . ?
C31 C32 1.363(7) . ?
C17 C17 1.514(10) 2_556 ?
C17 P1 1.842(5) . ?
C1 C2 1.175(7) . ?
C1 Pt1 2.028(5) . ?
C2 C3 1.424(7) . ?
C3 C8 1.404(7) . ?
C3 C4 1.417(7) . ?
C4 C5 1.386(7) . ?
C5 C6 1.395(7) . ?
C6 C7 1.407(7) . ?
C6 C19 1.494(7) . ?
C7 C8 1.383(7) . ?
C19 C24 1.383(7) . ?
C19 C20 1.392(7) . ?
C20 C21 1.369(7) . ?
C21 C22 1.382(8) . ?
C22 C23 1.377(7) . ?
C22 C25 1.487(7) . ?
C23 C24 1.365(7) . ?
C25 C26 1.116(7) . ?
P1 Pt1 2.2716(13) . ?
Pt1 C1 2.027(5) 2_556 ?
Pt1 P1 2.2716(13) 2_556 ?
C33' C34' 1.370(7) . ?
C33' C38' 1.400(7) . ?
C33' P2 1.823(5) . ?
C34' C35' 1.397(7) . ?
C35' C36' 1.372(8) . ?
C36' C37' 1.377(8) . ?
C37' C38' 1.393(7) . ?
C27' C32' 1.385(6) . ?
C27' C28' 1.385(7) . ?
C27' P2 1.822(5) . ?
C28' C29' 1.396(7) . ?
C29' C30' 1.381(7) . ?
C30' C31' 1.379(7) . ?
C31' C32' 1.370(7) . ?
C18 C18 1.543(10) 2_656 ?
C18 P2 1.842(5) . ?
C9 C10 1.193(7) . ?
C9 Pt2 2.020(5) . ?
C10 C11 1.435(7) . ?
C11 C4' 1.390(7) . ?
C11 C8' 1.408(6) . ?
C4' C5' 1.392(7) . ?
C5' C6' 1.391(7) . ?
C6' C7' 1.401(7) . ?
C6' C19' 1.488(6) . ?
C7' C8' 1.376(7) . ?
C19' C24' 1.385(7) . ?
C19' C20' 1.390(8) . ?
C20' C21' 1.387(7) . ?
C21' C22' 1.377(7) . ?
C22' C23' 1.395(8) . ?
C22' C25' 1.480(7) . ?
C23' C24' 1.387(7) . ?
C25' C26' 1.130(8) . ?
P2 Pt2 2.2675(12) . ?
Pt2 C9 2.020(5) 2_656 ?
Pt2 P2 2.2675(12) 2_656 ?
C1S C2S 1.525(11) . ?
C3S C3S 1.185(14) 3_675 ?
C3S C2S 1.688(12) . ?
